data_1559390
loop_
_publ_author_name
'Li, Qiyao'
'Gong, Junyi'
'Li, Ying'
'Zhang, Ruoyao'
'Wang, Haoran'
'Zhang, Jianquan'
'Yan, He'
'Lam, Jacky W. Y.'
'Sung, Herman H. Y.'
'Williams, Ian D.'
'Kwok, Ryan T. K.'
'Li, Min-Hui'
'Wang, Jianguo'
'Tang, Ben Zhong'

_publ_section_title
;
 Unusual light-driven amplification through unexpected regioselective
 photogeneration of five-membered azaheterocyclic AIEgen.
;
_journal_issue 2
_journal_name_full 'Chemical science'
_journal_page_first 709
_journal_page_last 717
_journal_paper_doi 10.1039/d0sc04725b
_journal_volume 12
_journal_year 2020
_chemical_formula_moiety 'C32 H22 N, B F4'
_chemical_formula_sum 'C32 H22 B F4 N'
_chemical_formula_weight 507.31
_space_group_crystal_system orthorhombic
_space_group_IT_number 61
_space_group_name_Hall '-P 2ac 2ab'
_space_group_name_H-M_alt 'P b c a'
_atom_sites_solution_hydrogens geom
_atom_sites_solution_primary direct
_audit_creation_date 2019-08-15
_audit_creation_method
;
Olex2 1.2
(compiled 2018.05.29 svn.r3508 for OlexSys, GUI svn.r5506)
;
_audit_update_record
;
2020-06-08 deposited with the CCDC.	2020-10-19 downloaded from the CCDC.
;
_cell_angle_alpha 90
_cell_angle_beta 90
_cell_angle_gamma 90
_cell_formula_units_Z 8
_cell_length_a 15.62776(16)
_cell_length_b 16.52398(16)
_cell_length_c 18.67576(19)
_cell_measurement_reflns_used 10450
_cell_measurement_temperature 100.01(10)
_cell_measurement_theta_max 74.3040
_cell_measurement_theta_min 4.5340
_cell_volume 4822.69(8)
_computing_cell_refinement 'CrysAlisPro 1.171.39.46 (Rigaku OD, 2018)'
_computing_data_collection 'CrysAlisPro 1.171.39.46 (Rigaku OD, 2018)'
_computing_data_reduction 'CrysAlisPro 1.171.39.46 (Rigaku OD, 2018)'
_computing_molecular_graphics 'Olex2 (Dolomanov et al., 2009)'
_computing_publication_material 'Olex2 (Dolomanov et al., 2009)'
_computing_structure_refinement 'ShelXL (Sheldrick, 2015)'
_computing_structure_solution 'ShelXS (Sheldrick, 2008)'
_diffrn_ambient_environment N~2~
_diffrn_ambient_temperature 100.01(10)
_diffrn_detector 'CCD plate'
_diffrn_detector_area_resol_mean 10.3577
_diffrn_detector_type Atlas
_diffrn_measured_fraction_theta_full 1.000
_diffrn_measured_fraction_theta_max 1.000
_diffrn_measurement_details
;
List of Runs (angles in degrees, time in seconds):

  # Type    Start    End  Width  t~exp~   \w     \q     \k     \f   Frames
#--------------------------------------------------------------------------
  1  \w     94.00 178.00   1.00    8.00    --  107.97 125.00-120.00   84
  2  \w    -67.00  31.00   1.00    4.00    --  -40.45  57.00 -90.00   98
  3  \w   -114.00 -15.00   1.00    4.00    --  -40.45 -57.00   0.00   99
  4  \w    -58.00  38.00   1.00    4.00    --  -40.45  77.00 120.00   96
  5  \w      1.00  77.00   1.00    4.00    --   40.45 -99.00 -60.00   76
  6  \w     79.00 178.00   1.00    8.00    --  107.97  61.00   0.00   99
  7  \w     35.00 117.00   1.00    8.00    --  107.97-125.00-120.00   82
  8  \w     74.00 164.00   1.00    8.00    --  107.97  77.00  60.00   90
  9  \w     79.00 178.00   1.00    8.00    --  107.97  77.00 -60.00   99
 10  \w     33.00 117.00   1.00    8.00    --  107.97-125.00  90.00   84
 11  \w     36.00 134.00   1.00    8.00    --  107.97 -77.00-120.00   98
;
_diffrn_measurement_device 'kappa diffractometer'
_diffrn_measurement_device_type 'SuperNova, Dual, Cu at zero, Atlas'
_diffrn_measurement_method '\w scans'
_diffrn_orient_matrix_type 'CrysAlisPro convention (1999,Acta A55,543-557)'
_diffrn_orient_matrix_UB_11 -0.0094512000
_diffrn_orient_matrix_UB_12 0.0483850000
_diffrn_orient_matrix_UB_13 0.0701105000
_diffrn_orient_matrix_UB_21 0.0774226000
_diffrn_orient_matrix_UB_22 0.0526090000
_diffrn_orient_matrix_UB_23 -0.0211524000
_diffrn_orient_matrix_UB_31 -0.0602662000
_diffrn_orient_matrix_UB_32 0.0598672000
_diffrn_orient_matrix_UB_33 -0.0379821000
_diffrn_radiation_monochromator mirror
_diffrn_radiation_probe x-ray
_diffrn_radiation_type CuK\a
_diffrn_radiation_wavelength 1.54184
_diffrn_reflns_av_R_equivalents 0.0334
_diffrn_reflns_av_unetI/netI 0.0198
_diffrn_reflns_Laue_measured_fraction_full 1.000
_diffrn_reflns_Laue_measured_fraction_max 1.000
_diffrn_reflns_limit_h_max 18
_diffrn_reflns_limit_h_min -18
_diffrn_reflns_limit_k_max 19
_diffrn_reflns_limit_k_min -19
_diffrn_reflns_limit_l_max 15
_diffrn_reflns_limit_l_min -22
_diffrn_reflns_number 25969
_diffrn_reflns_point_group_measured_fraction_full 1.000
_diffrn_reflns_point_group_measured_fraction_max 1.000
_diffrn_reflns_theta_full 66.500
_diffrn_reflns_theta_max 67.496
_diffrn_reflns_theta_min 4.558
_diffrn_source 'micro-focus sealed X-ray tube'
_diffrn_source_current 0.80
_diffrn_source_power 0.040
_diffrn_source_target Cu
_diffrn_source_type 'SuperNova (Cu) X-ray Source'
_diffrn_source_voltage 50
_exptl_absorpt_coefficient_mu 0.846
_exptl_absorpt_correction_T_max 1.00000
_exptl_absorpt_correction_T_min 0.94258
_exptl_absorpt_correction_type multi-scan
_exptl_absorpt_process_details
;
CrysAlisPro 1.171.39.46 (Rigaku Oxford Diffraction, 2018)
Empirical absorption correction using spherical harmonics,
 implemented in SCALE3 ABSPACK scaling algorithm.
;
_exptl_crystal_colour yellow
_exptl_crystal_colour_primary yellow
_exptl_crystal_density_diffrn 1.397
_exptl_crystal_description block
_exptl_crystal_F_000 2096
_exptl_crystal_size_max 0.15
_exptl_crystal_size_mid 0.12
_exptl_crystal_size_min 0.05
_refine_diff_density_max 0.337
_refine_diff_density_min -0.244
_refine_diff_density_rms 0.045
_refine_ls_extinction_method none
_refine_ls_goodness_of_fit_ref 1.020
_refine_ls_hydrogen_treatment constr
_refine_ls_matrix_type full
_refine_ls_number_parameters 344
_refine_ls_number_reflns 4353
_refine_ls_number_restraints 0
_refine_ls_restrained_S_all 1.020
_refine_ls_R_factor_all 0.0471
_refine_ls_R_factor_gt 0.0402
_refine_ls_shift/su_max 0.001
_refine_ls_shift/su_mean 0.000
_refine_ls_structure_factor_coef Fsqd
_refine_ls_weighting_details 'w=1/[\s^2^(Fo^2^)+(0.0630P)^2^+2.4306P] where P=(Fo^2^+2Fc^2^)/3'
_refine_ls_weighting_scheme calc
_refine_ls_wR_factor_gt 0.1102
_refine_ls_wR_factor_ref 0.1153
_reflns_Friedel_coverage 0.000
_reflns_number_gt 3787
_reflns_number_total 4353
_reflns_threshold_expression 'I > 2\s(I)'
_cod_data_source_file d0sc04725b2.cif
_cod_data_source_block qiyao13cult
_cod_depositor_comments
;Adding full bibliography for 1559386--1559390.cif.

 Adding full bibliography for 1559386--1559390.cif.
;
_cod_database_code 1559390
_shelx_shelxl_version_number 2014/7
_shelx_space_group_comment
;
The symmetry employed for this shelxl refinement is uniquely defined
by the following loop, which should always be used as a source of
symmetry information in preference to the above space-group names.
They are only intended as comments.
;
_shelx_estimated_absorpt_t_max 0.959
_shelx_estimated_absorpt_t_min 0.884
_reflns_odcompleteness_completeness 99.94
_reflns_odcompleteness_iscentric 1
_reflns_odcompleteness_theta 67.46
_olex2_refinement_description
;
1. Fixed Uiso
 At 1.2 times of:
  All C(H) groups
 At 1.5 times of:
  All C(H,H,H) groups
2.a Aromatic/amide H refined with riding coordinates:
 C4(H4), C6(H6), C7(H7), C8(H8), C9(H9), C16(H16), C17(H17), C18(H18),
 C19(H19), C23(H23), C24(H24), C25(H25), C26(H26), C27(H27), C29(H29), C30(H30),
  C31(H31), C32(H32), C33(H33)
2.b Idealised Me refined as rotating group:
 C21(H21A,H21B,H21C)
;
_olex2_date_sample_data_collection 2018-07-30
_olex2_submission_special_instructions 'No special instructions were received'
_oxdiff_exptl_absorpt_empirical_details
;
Empirical correction (ABSPACK) includes:
- Absorption correction using spherical harmonics
- Frame scaling
;
_oxdiff_exptl_absorpt_empirical_full_max 1.172
_oxdiff_exptl_absorpt_empirical_full_min 0.846

loop_
_space_group_symop_operation_xyz
'x, y, z'
'-x+1/2, -y, z+1/2'
'x+1/2, -y+1/2, -z'
'-x, y+1/2, -z+1/2'
'-x, -y, -z'
'x-1/2, y, -z-1/2'
'-x-1/2, y-1/2, z'
'x, -y-1/2, z-1/2'

loop_
_atom_site_label
_atom_site_type_symbol
_atom_site_fract_x
_atom_site_fract_y
_atom_site_fract_z
_atom_site_U_iso_or_equiv
_atom_site_adp_type
_atom_site_occupancy
_atom_site_site_symmetry_order
_atom_site_calc_flag
_atom_site_refinement_flags_posn
_atom_site_refinement_flags_adp
_atom_site_refinement_flags_occupancy
_atom_site_disorder_assembly
_atom_site_disorder_group
N1 N 0.46667(8) 0.38261(8) 0.55570(7) 0.0205(3) Uani 1 1 d . . . . .
C2 C 0.41629(10) 0.43330(9) 0.51465(8) 0.0222(3) Uani 1 1 d . . . . .
C3 C 0.37359(10) 0.49673(10) 0.54735(9) 0.0238(3) Uani 1 1 d . . . . .
C4 C 0.37710(10) 0.50022(10) 0.62216(9) 0.0254(4) Uani 1 1 d . . . . .
H4 H 0.3461 0.5418 0.6458 0.030 Uiso 1 1 calc R . . . .
C5 C 0.42348(10) 0.44610(10) 0.66346(9) 0.0240(3) Uani 1 1 d . . . . .
C6 C 0.57464(11) 0.35210(11) 0.72997(9) 0.0267(4) Uani 1 1 d . . . . .
H6 H 0.5512 0.3944 0.7583 0.032 Uiso 1 1 calc R . . . .
C7 C 0.63846(11) 0.30442(11) 0.75740(9) 0.0316(4) Uani 1 1 d . . . . .
H7 H 0.6595 0.3149 0.8042 0.038 Uiso 1 1 calc R . . . .
C8 C 0.67316(11) 0.24062(11) 0.71763(10) 0.0310(4) Uani 1 1 d . . . . .
H8 H 0.7153 0.2063 0.7382 0.037 Uiso 1 1 calc R . . . .
C9 C 0.64595(11) 0.22798(10) 0.64870(9) 0.0272(4) Uani 1 1 d . . . . .
H9 H 0.6703 0.1853 0.6214 0.033 Uiso 1 1 calc R . . . .
C10 C 0.55866(10) 0.26739(9) 0.54350(8) 0.0216(3) Uani 1 1 d . . . . .
C11 C 0.50444(10) 0.32148(9) 0.51320(8) 0.0214(3) Uani 1 1 d . . . . .
C12 C 0.47752(10) 0.38904(9) 0.62862(8) 0.0216(3) Uani 1 1 d . . . . .
C13 C 0.54330(10) 0.33899(10) 0.65983(9) 0.0229(3) Uani 1 1 d . . . . .
C14 C 0.58223(10) 0.27741(10) 0.61775(8) 0.0229(3) Uani 1 1 d . . . . .
C15 C 0.42003(10) 0.40401(10) 0.44154(9) 0.0255(3) Uani 1 1 d . . . . .
C16 C 0.38105(12) 0.43180(11) 0.37864(10) 0.0307(4) Uani 1 1 d . . . . .
H16 H 0.3436 0.4771 0.3794 0.037 Uiso 1 1 calc R . . . .
C17 C 0.39864(12) 0.39140(12) 0.31536(9) 0.0341(4) Uani 1 1 d . . . . .
H17 H 0.3728 0.4092 0.2721 0.041 Uiso 1 1 calc R . . . .
C18 C 0.45400(13) 0.32472(11) 0.31406(9) 0.0331(4) Uani 1 1 d . . . . .
H18 H 0.4657 0.2985 0.2698 0.040 Uiso 1 1 calc R . . . .
C19 C 0.49192(12) 0.29636(11) 0.37625(9) 0.0294(4) Uani 1 1 d . . . . .
H19 H 0.5292 0.2510 0.3749 0.035 Uiso 1 1 calc R . . . .
C20 C 0.47465(10) 0.33519(10) 0.44051(9) 0.0244(3) Uani 1 1 d . . . . .
C21 C 0.31920(11) 0.55406(10) 0.50503(9) 0.0299(4) Uani 1 1 d . . . . .
H21A H 0.2994 0.5979 0.5362 0.045 Uiso 1 1 calc GR . . . .
H21B H 0.2697 0.5250 0.4856 0.045 Uiso 1 1 calc GR . . . .
H21C H 0.3529 0.5767 0.4656 0.045 Uiso 1 1 calc GR . . . .
C22 C 0.40779(10) 0.44525(10) 0.74210(9) 0.0255(4) Uani 1 1 d . . . . .
C23 C 0.41917(11) 0.51443(11) 0.78368(9) 0.0301(4) Uani 1 1 d . . . . .
H23 H 0.4396 0.5629 0.7622 0.036 Uiso 1 1 calc R . . . .
C24 C 0.40082(12) 0.51275(12) 0.85611(10) 0.0332(4) Uani 1 1 d . . . . .
H24 H 0.4097 0.5598 0.8843 0.040 Uiso 1 1 calc R . . . .
C25 C 0.36963(11) 0.44282(13) 0.88783(10) 0.0340(4) Uani 1 1 d . . . . .
H25 H 0.3577 0.4420 0.9377 0.041 Uiso 1 1 calc R . . . .
C26 C 0.35588(12) 0.37413(12) 0.84668(10) 0.0350(4) Uani 1 1 d . . . . .
H26 H 0.3336 0.3265 0.8681 0.042 Uiso 1 1 calc R . . . .
C27 C 0.37488(11) 0.37525(11) 0.77393(10) 0.0311(4) Uani 1 1 d . . . . .
H27 H 0.3655 0.3282 0.7457 0.037 Uiso 1 1 calc R . . . .
C28 C 0.59666(10) 0.20115(9) 0.49984(8) 0.0215(3) Uani 1 1 d . . . . .
C29 C 0.54837(10) 0.13288(10) 0.48339(8) 0.0236(3) Uani 1 1 d . . . . .
H29 H 0.4908 0.1289 0.4993 0.028 Uiso 1 1 calc R . . . .
C30 C 0.58438(11) 0.07057(10) 0.44364(8) 0.0255(4) Uani 1 1 d . . . . .
H30 H 0.5516 0.0236 0.4331 0.031 Uiso 1 1 calc R . . . .
C31 C 0.66795(11) 0.07658(10) 0.41918(9) 0.0262(4) Uani 1 1 d . . . . .
H31 H 0.6922 0.0340 0.3916 0.031 Uiso 1 1 calc R . . . .
C32 C 0.71605(11) 0.14470(10) 0.43497(9) 0.0272(4) Uani 1 1 d . . . . .
H32 H 0.7732 0.1489 0.4179 0.033 Uiso 1 1 calc R . . . .
C33 C 0.68102(10) 0.20686(10) 0.47562(9) 0.0249(3) Uani 1 1 d . . . . .
H33 H 0.7144 0.2532 0.4869 0.030 Uiso 1 1 calc R . . . .
F1 F 0.65319(7) 0.83433(7) 0.45494(5) 0.0377(3) Uani 1 1 d . . . . .
F2 F 0.57326(8) 0.87921(8) 0.36180(6) 0.0491(3) Uani 1 1 d . . . . .
F3 F 0.71704(8) 0.86742(8) 0.34960(6) 0.0500(3) Uani 1 1 d . . . . .
F4 F 0.63381(8) 0.75601(7) 0.35707(7) 0.0465(3) Uani 1 1 d . . . . .
B1 B 0.64446(12) 0.83460(12) 0.38085(10) 0.0256(4) Uani 1 1 d . . . . .

loop_
_atom_site_aniso_label
_atom_site_aniso_U_11
_atom_site_aniso_U_22
_atom_site_aniso_U_33
_atom_site_aniso_U_23
_atom_site_aniso_U_13
_atom_site_aniso_U_12
N1 0.0216(6) 0.0198(6) 0.0202(7) -0.0013(5) 0.0002(5) -0.0013(5)
C2 0.0210(7) 0.0221(8) 0.0236(8) 0.0020(6) 0.0003(6) -0.0024(6)
C3 0.0217(8) 0.0211(8) 0.0285(8) 0.0003(6) 0.0023(6) -0.0023(6)
C4 0.0244(8) 0.0210(8) 0.0307(9) -0.0055(7) 0.0029(7) -0.0015(6)
C5 0.0238(8) 0.0228(8) 0.0253(8) -0.0037(6) 0.0002(6) -0.0047(6)
C6 0.0282(8) 0.0304(9) 0.0215(8) -0.0035(7) -0.0003(7) -0.0021(7)
C7 0.0333(9) 0.0386(10) 0.0231(8) -0.0002(7) -0.0048(7) -0.0021(8)
C8 0.0320(9) 0.0313(9) 0.0297(9) 0.0042(7) -0.0056(7) 0.0021(7)
C9 0.0300(8) 0.0234(8) 0.0282(9) 0.0007(7) -0.0018(7) 0.0016(7)
C10 0.0224(7) 0.0193(8) 0.0231(8) 0.0003(6) 0.0018(6) -0.0036(6)
C11 0.0229(8) 0.0199(8) 0.0214(8) -0.0028(6) 0.0029(6) -0.0027(6)
C12 0.0241(8) 0.0198(7) 0.0208(8) -0.0017(6) -0.0004(6) -0.0056(6)
C13 0.0235(8) 0.0225(8) 0.0228(8) 0.0001(6) 0.0007(6) -0.0033(6)
C14 0.0253(8) 0.0211(8) 0.0223(8) 0.0009(6) 0.0012(6) -0.0033(6)
C15 0.0259(8) 0.0242(8) 0.0265(8) 0.0005(7) 0.0000(6) -0.0017(7)
C16 0.0327(9) 0.0285(9) 0.0309(9) 0.0014(7) -0.0038(7) 0.0021(7)
C17 0.0412(10) 0.0360(10) 0.0251(9) 0.0036(7) -0.0052(7) 0.0013(8)
C18 0.0469(11) 0.0298(9) 0.0226(9) -0.0008(7) -0.0016(7) -0.0014(8)
C19 0.0372(9) 0.0260(9) 0.0251(8) -0.0010(7) 0.0008(7) 0.0026(7)
C20 0.0242(8) 0.0255(8) 0.0237(8) 0.0005(6) 0.0001(6) -0.0025(6)
C21 0.0299(9) 0.0262(9) 0.0337(9) 0.0027(7) 0.0038(7) 0.0054(7)
C22 0.0227(8) 0.0295(9) 0.0244(8) -0.0048(7) 0.0008(6) 0.0008(7)
C23 0.0350(9) 0.0255(9) 0.0297(9) -0.0040(7) -0.0010(7) 0.0010(7)
C24 0.0366(9) 0.0344(10) 0.0288(9) -0.0120(8) -0.0031(7) 0.0086(8)
C25 0.0300(9) 0.0480(11) 0.0240(9) -0.0027(8) 0.0033(7) 0.0081(8)
C26 0.0336(9) 0.0383(10) 0.0331(10) 0.0035(8) 0.0044(7) -0.0033(8)
C27 0.0335(9) 0.0302(9) 0.0295(9) -0.0044(7) 0.0029(7) -0.0044(7)
C28 0.0264(8) 0.0199(8) 0.0181(7) 0.0021(6) -0.0013(6) 0.0030(6)
C29 0.0250(8) 0.0234(8) 0.0225(8) 0.0014(6) 0.0004(6) 0.0004(6)
C30 0.0309(9) 0.0215(8) 0.0241(8) 0.0000(6) -0.0035(7) 0.0010(7)
C31 0.0321(9) 0.0236(8) 0.0229(8) -0.0005(6) -0.0005(7) 0.0089(7)
C32 0.0251(8) 0.0276(9) 0.0288(9) 0.0039(7) 0.0025(7) 0.0055(7)
C33 0.0263(8) 0.0214(8) 0.0271(8) 0.0020(6) -0.0012(7) 0.0002(6)
F1 0.0318(5) 0.0546(7) 0.0267(5) -0.0044(5) 0.0004(4) 0.0012(5)
F2 0.0534(7) 0.0546(8) 0.0393(6) 0.0018(5) -0.0024(5) 0.0244(6)
F3 0.0460(7) 0.0659(8) 0.0381(6) -0.0113(6) 0.0122(5) -0.0263(6)
F4 0.0541(7) 0.0286(6) 0.0569(8) -0.0127(5) -0.0076(6) -0.0040(5)
B1 0.0273(9) 0.0248(9) 0.0246(9) -0.0056(7) 0.0006(7) -0.0012(7)

loop_
_atom_type_symbol
_atom_type_description
_atom_type_scat_dispersion_real
_atom_type_scat_dispersion_imag
_atom_type_scat_source
C C 0.0181 0.0091 'International Tables Vol C Tables 4.2.6.8 and 6.1.1.4'
H H 0.0000 0.0000 'International Tables Vol C Tables 4.2.6.8 and 6.1.1.4'
B B 0.0090 0.0039 'International Tables Vol C Tables 4.2.6.8 and 6.1.1.4'
F F 0.0727 0.0534 'International Tables Vol C Tables 4.2.6.8 and 6.1.1.4'
N N 0.0311 0.0180 'International Tables Vol C Tables 4.2.6.8 and 6.1.1.4'

loop_
_geom_angle_atom_site_label_1
_geom_angle_atom_site_label_2
_geom_angle_atom_site_label_3
_geom_angle
_geom_angle_site_symmetry_1
_geom_angle_site_symmetry_3
_geom_angle_publ_flag
C2 N1 C11 111.07(13) . . ?
C12 N1 C2 124.91(13) . . ?
C12 N1 C11 124.00(13) . . ?
N1 C2 C3 119.27(14) . . ?
N1 C2 C15 107.29(13) . . ?
C3 C2 C15 133.43(15) . . ?
C2 C3 C4 116.91(15) . . ?
C2 C3 C21 121.30(15) . . ?
C4 C3 C21 121.53(15) . . ?
C5 C4 C3 123.35(15) . . ?
C4 C5 C12 118.91(15) . . ?
C4 C5 C22 117.96(15) . . ?
C12 C5 C22 122.85(15) . . ?
C7 C6 C13 120.66(16) . . ?
C6 C7 C8 121.12(16) . . ?
C9 C8 C7 119.53(16) . . ?
C8 C9 C14 120.98(16) . . ?
C11 C10 C14 119.00(14) . . ?
C11 C10 C28 120.37(14) . . ?
C14 C10 C28 120.56(14) . . ?
N1 C11 C20 106.23(13) . . ?
C10 C11 N1 119.85(14) . . ?
C10 C11 C20 133.89(15) . . ?
N1 C12 C5 115.49(14) . . ?
N1 C12 C13 116.31(14) . . ?
C5 C12 C13 128.17(15) . . ?
C6 C13 C12 122.20(15) . . ?
C6 C13 C14 118.23(15) . . ?
C14 C13 C12 119.45(14) . . ?
C9 C14 C10 120.44(15) . . ?
C9 C14 C13 119.30(15) . . ?
C13 C14 C10 120.23(15) . . ?
C16 C15 C2 131.52(16) . . ?
C16 C15 C20 120.79(16) . . ?
C20 C15 C2 107.69(14) . . ?
C17 C16 C15 118.12(17) . . ?
C16 C17 C18 121.09(16) . . ?
C19 C18 C17 121.03(16) . . ?
C18 C19 C20 119.05(17) . . ?
C15 C20 C11 107.72(14) . . ?
C19 C20 C11 132.36(16) . . ?
C19 C20 C15 119.89(15) . . ?
C23 C22 C5 121.39(16) . . ?
C23 C22 C27 119.25(16) . . ?
C27 C22 C5 119.19(15) . . ?
C24 C23 C22 120.14(17) . . ?
C23 C24 C25 120.49(17) . . ?
C24 C25 C26 119.96(17) . . ?
C25 C26 C27 119.81(18) . . ?
C26 C27 C22 120.32(17) . . ?
C29 C28 C10 120.05(14) . . ?
C29 C28 C33 119.67(14) . . ?
C33 C28 C10 120.27(14) . . ?
C30 C29 C28 119.96(15) . . ?
C31 C30 C29 120.30(15) . . ?
C32 C31 C30 119.93(15) . . ?
C31 C32 C33 120.21(15) . . ?
C32 C33 C28 119.92(15) . . ?
F2 B1 F1 109.70(14) . . ?
F2 B1 F3 109.98(16) . . ?
F2 B1 F4 108.75(15) . . ?
F3 B1 F1 109.88(14) . . ?
F4 B1 F1 109.18(15) . . ?
F4 B1 F3 109.32(15) . . ?

loop_
_geom_bond_atom_site_label_1
_geom_bond_atom_site_label_2
_geom_bond_distance
_geom_bond_site_symmetry_2
_geom_bond_publ_flag
N1 C2 1.382(2) . ?
N1 C11 1.414(2) . ?
N1 C12 1.377(2) . ?
C2 C3 1.385(2) . ?
C2 C15 1.450(2) . ?
C3 C4 1.399(2) . ?
C3 C21 1.498(2) . ?
C4 C5 1.386(2) . ?
C5 C12 1.423(2) . ?
C5 C22 1.489(2) . ?
C6 C7 1.370(3) . ?
C6 C13 1.415(2) . ?
C7 C8 1.399(3) . ?
C8 C9 1.372(2) . ?
C9 C14 1.412(2) . ?
C10 C11 1.355(2) . ?
C10 C14 1.444(2) . ?
C10 C28 1.489(2) . ?
C11 C20 1.453(2) . ?
C12 C13 1.442(2) . ?
C13 C14 1.422(2) . ?
C15 C16 1.401(2) . ?
C15 C20 1.422(2) . ?
C16 C17 1.385(3) . ?
C17 C18 1.401(3) . ?
C18 C19 1.385(2) . ?
C19 C20 1.387(2) . ?
C22 C23 1.393(2) . ?
C22 C27 1.398(2) . ?
C23 C24 1.383(3) . ?
C24 C25 1.387(3) . ?
C25 C26 1.388(3) . ?
C26 C27 1.391(3) . ?
C28 C29 1.391(2) . ?
C28 C33 1.397(2) . ?
C29 C30 1.389(2) . ?
C30 C31 1.387(2) . ?
C31 C32 1.385(3) . ?
C32 C33 1.390(2) . ?
F1 B1 1.390(2) . ?
F2 B1 1.382(2) . ?
F3 B1 1.386(2) . ?
F4 B1 1.382(2) . ?

loop_
_geom_torsion_atom_site_label_1
_geom_torsion_atom_site_label_2
_geom_torsion_atom_site_label_3
_geom_torsion_atom_site_label_4
_geom_torsion
_geom_torsion_site_symmetry_1
_geom_torsion_site_symmetry_2
_geom_torsion_site_symmetry_3
_geom_torsion_site_symmetry_4
_geom_torsion_publ_flag
N1 C2 C3 C4 -6.7(2) . . . . ?
N1 C2 C3 C21 179.11(14) . . . . ?
N1 C2 C15 C16 179.47(17) . . . . ?
N1 C2 C15 C20 -0.57(17) . . . . ?
N1 C11 C20 C15 0.02(17) . . . . ?
N1 C11 C20 C19 177.99(18) . . . . ?
N1 C12 C13 C6 165.40(14) . . . . ?
N1 C12 C13 C14 -10.6(2) . . . . ?
C2 N1 C11 C10 177.70(14) . . . . ?
C2 N1 C11 C20 -0.39(17) . . . . ?
C2 N1 C12 C5 8.3(2) . . . . ?
C2 N1 C12 C13 -170.14(14) . . . . ?
C2 C3 C4 C5 2.8(2) . . . . ?
C2 C15 C16 C17 178.64(17) . . . . ?
C2 C15 C20 C11 0.33(18) . . . . ?
C2 C15 C20 C19 -177.93(15) . . . . ?
C3 C2 C15 C16 0.7(3) . . . . ?
C3 C2 C15 C20 -179.39(17) . . . . ?
C3 C4 C5 C12 6.7(2) . . . . ?
C3 C4 C5 C22 -167.41(15) . . . . ?
C4 C5 C12 N1 -11.8(2) . . . . ?
C4 C5 C12 C13 166.45(15) . . . . ?
C4 C5 C22 C23 -58.3(2) . . . . ?
C4 C5 C22 C27 116.94(18) . . . . ?
C5 C12 C13 C6 -12.8(3) . . . . ?
C5 C12 C13 C14 171.16(15) . . . . ?
C5 C22 C23 C24 177.41(16) . . . . ?
C5 C22 C27 C26 -176.99(16) . . . . ?
C6 C7 C8 C9 3.3(3) . . . . ?
C6 C13 C14 C9 4.5(2) . . . . ?
C6 C13 C14 C10 -173.51(14) . . . . ?
C7 C6 C13 C12 -178.62(16) . . . . ?
C7 C6 C13 C14 -2.6(2) . . . . ?
C7 C8 C9 C14 -1.3(3) . . . . ?
C8 C9 C14 C10 175.37(16) . . . . ?
C8 C9 C14 C13 -2.7(2) . . . . ?
C10 C11 C20 C15 -177.68(17) . . . . ?
C10 C11 C20 C19 0.3(3) . . . . ?
C10 C28 C29 C30 -178.96(14) . . . . ?
C10 C28 C33 C32 179.92(15) . . . . ?
C11 N1 C2 C3 179.62(13) . . . . ?
C11 N1 C2 C15 0.60(17) . . . . ?
C11 N1 C12 C5 -170.05(14) . . . . ?
C11 N1 C12 C13 11.5(2) . . . . ?
C11 C10 C14 C9 -172.65(15) . . . . ?
C11 C10 C14 C13 5.4(2) . . . . ?
C11 C10 C28 C29 -78.4(2) . . . . ?
C11 C10 C28 C33 102.03(18) . . . . ?
C12 N1 C2 C3 1.0(2) . . . . ?
C12 N1 C2 C15 -177.97(14) . . . . ?
C12 N1 C11 C10 -3.7(2) . . . . ?
C12 N1 C11 C20 178.20(14) . . . . ?
C12 C5 C22 C23 127.85(18) . . . . ?
C12 C5 C22 C27 -57.0(2) . . . . ?
C12 C13 C14 C9 -179.34(14) . . . . ?
C12 C13 C14 C10 2.6(2) . . . . ?
C13 C6 C7 C8 -1.3(3) . . . . ?
C14 C10 C11 N1 -5.0(2) . . . . ?
C14 C10 C11 C20 172.45(16) . . . . ?
C14 C10 C28 C29 104.65(18) . . . . ?
C14 C10 C28 C33 -74.9(2) . . . . ?
C15 C2 C3 C4 172.01(17) . . . . ?
C15 C2 C3 C21 -2.2(3) . . . . ?
C15 C16 C17 C18 -0.2(3) . . . . ?
C16 C15 C20 C11 -179.70(15) . . . . ?
C16 C15 C20 C19 2.0(2) . . . . ?
C16 C17 C18 C19 0.9(3) . . . . ?
C17 C18 C19 C20 -0.2(3) . . . . ?
C18 C19 C20 C11 -178.98(17) . . . . ?
C18 C19 C20 C15 -1.2(3) . . . . ?
C20 C15 C16 C17 -1.3(3) . . . . ?
C21 C3 C4 C5 176.99(15) . . . . ?
C22 C5 C12 N1 162.03(14) . . . . ?
C22 C5 C12 C13 -19.7(2) . . . . ?
C22 C23 C24 C25 -1.1(3) . . . . ?
C23 C22 C27 C26 -1.7(3) . . . . ?
C23 C24 C25 C26 -0.6(3) . . . . ?
C24 C25 C26 C27 1.1(3) . . . . ?
C25 C26 C27 C22 0.0(3) . . . . ?
C27 C22 C23 C24 2.2(3) . . . . ?
C28 C10 C11 N1 178.02(13) . . . . ?
C28 C10 C11 C20 -4.5(3) . . . . ?
C28 C10 C14 C9 4.3(2) . . . . ?
C28 C10 C14 C13 -177.68(14) . . . . ?
C28 C29 C30 C31 -1.1(2) . . . . ?
C29 C28 C33 C32 0.4(2) . . . . ?
C29 C30 C31 C32 0.6(2) . . . . ?
C30 C31 C32 C33 0.4(2) . . . . ?
C31 C32 C33 C28 -0.9(2) . . . . ?
C33 C28 C29 C30 0.6(2) . . . . ?
